data_7051799
loop_
_publ_author_name
'Kim, Hyun Jee'
'Yoon, Il'
'Lee, So Young'
'Choi, Kyu Seong'
'Lee, Shim Sung'

_publ_section_title
;
 Exo-coordinated discrete and continuous supramolecular silver(i)
 complexes with thiaoxa-macrocycles
;
_journal_issue 2
_journal_name_full 'New Journal of Chemistry'
_journal_page_first 258
_journal_paper_doi 10.1039/b710581a
_journal_volume 32
_journal_year 2008
_chemical_formula_moiety 'C21 H26 O3 S2'
_chemical_formula_sum 'C21 H26 O3 S2'
_chemical_formula_weight 390.54
_chemical_name_systematic
;
?
;
_space_group_IT_number 9
_symmetry_cell_setting monoclinic
_symmetry_space_group_name_Hall 'C -2yc'
_symmetry_space_group_name_H-M 'C 1 c 1'
_atom_sites_solution_hydrogens geom
_atom_sites_solution_primary direct
_atom_sites_solution_secondary difmap
_audit_creation_method SHELXTL
_cell_angle_alpha 90.00
_cell_angle_beta 108.7870(10)
_cell_angle_gamma 90.00
_cell_formula_units_Z 4
_cell_length_a 11.8755(7)
_cell_length_b 11.3829(6)
_cell_length_c 15.7149(9)
_cell_measurement_reflns_used 3712
_cell_measurement_temperature 173(2)
_cell_measurement_theta_max 28.18
_cell_measurement_theta_min 2.55
_cell_volume 2011.1(2)
_computing_cell_refinement 'Bruker SAINT'
_computing_data_collection 'Bruker SMART'
_computing_data_reduction 'Bruker SAINT'
_computing_molecular_graphics 'Bruker SHELXTL'
_computing_publication_material 'Bruker SHELXTL'
_computing_structure_refinement 'Bruker SHELXTL'
_computing_structure_solution 'Bruker SHELXTL'
_diffrn_ambient_temperature 173(2)
_diffrn_measured_fraction_theta_full 0.999
_diffrn_measured_fraction_theta_max 0.999
_diffrn_measurement_device_type 'CCD area detector'
_diffrn_measurement_method 'phi and omega scans'
_diffrn_radiation_monochromator graphite
_diffrn_radiation_source 'fine-focus sealed tube'
_diffrn_radiation_type MoK\a
_diffrn_radiation_wavelength 0.71073
_diffrn_reflns_av_R_equivalents 0.0318
_diffrn_reflns_av_sigmaI/netI 0.0317
_diffrn_reflns_limit_h_max 11
_diffrn_reflns_limit_h_min -14
_diffrn_reflns_limit_k_max 13
_diffrn_reflns_limit_k_min -14
_diffrn_reflns_limit_l_max 16
_diffrn_reflns_limit_l_min -19
_diffrn_reflns_number 5758
_diffrn_reflns_theta_full 26.37
_diffrn_reflns_theta_max 26.37
_diffrn_reflns_theta_min 2.55
_exptl_absorpt_coefficient_mu 0.282
_exptl_absorpt_correction_type none
_exptl_crystal_colour colorless
_exptl_crystal_density_diffrn 1.290
_exptl_crystal_density_method 'not measured'
_exptl_crystal_description block
_exptl_crystal_F_000 832
_exptl_crystal_size_max 0.40
_exptl_crystal_size_mid 0.40
_exptl_crystal_size_min 0.15
_refine_diff_density_max 0.280
_refine_diff_density_min -0.228
_refine_diff_density_rms 0.051
_refine_ls_abs_structure_details 'Flack H D (1983), Acta Cryst. A39, 876-881'
_refine_ls_abs_structure_Flack 0.22(10)
_refine_ls_extinction_method none
_refine_ls_goodness_of_fit_ref 1.111
_refine_ls_hydrogen_treatment constr
_refine_ls_matrix_type full
_refine_ls_number_parameters 235
_refine_ls_number_reflns 2780
_refine_ls_number_restraints 2
_refine_ls_restrained_S_all 1.111
_refine_ls_R_factor_all 0.0440
_refine_ls_R_factor_gt 0.0383
_refine_ls_shift/su_max 0.000
_refine_ls_shift/su_mean 0.000
_refine_ls_structure_factor_coef Fsqd
_refine_ls_weighting_details 'calc w=1/[\s^2^(Fo^2^)+(0.1139P)^2^+0.0000P] where P=(Fo^2^+2Fc^2^)/3'
_refine_ls_weighting_scheme calc
_refine_ls_wR_factor_gt 0.1235
_refine_ls_wR_factor_ref 0.1466
_reflns_number_gt 2610
_reflns_number_total 2780
_reflns_threshold_expression >2sigma(I)
_cod_data_source_file b710581a.txt
_cod_data_source_block Ligand2
_cod_depositor_comments
;
The following automatic conversions were performed:
'_symmetry_cell_setting' value 'Monoclinic' changed to 'monoclinic'
according to '/home/saulius/struct/CIF-dictionaries/cif_core.dic'
dictionary named 'cif_core.dic' version 2.4.1 from 2010-06-29.

Automatic conversion script
Id: cif_fix_enum 1527 2010-12-29 10:47:43Z saulius 
;
_cod_original_sg_symbol_H-M Cc
_cod_database_code 7051799

loop_
_symmetry_equiv_pos_as_xyz
'x, y, z'
'x, -y, z+1/2'
'x+1/2, y+1/2, z'
'x+1/2, -y+1/2, z+1/2'

loop_
_atom_site_label
_atom_site_type_symbol
_atom_site_fract_x
_atom_site_fract_y
_atom_site_fract_z
_atom_site_U_iso_or_equiv
_atom_site_adp_type
_atom_site_occupancy
_atom_site_symmetry_multiplicity
_atom_site_calc_flag
_atom_site_refinement_flags
_atom_site_disorder_assembly
_atom_site_disorder_group
S1 S -0.05956(10) 0.58227(8) 0.29722(7) 0.0329(3) Uani 1 1 d . . .
S2 S -0.25388(8) 0.08023(8) -0.06902(6) 0.0270(3) Uani 1 1 d . . .
O1 O 0.0579(2) 0.1791(2) -0.01847(18) 0.0264(6) Uani 1 1 d . . .
O2 O 0.0896(3) 0.4897(2) 0.12975(17) 0.0255(6) Uani 1 1 d . . .
O3 O -0.1349(3) 0.2912(2) 0.14488(18) 0.0278(6) Uani 1 1 d . . .
C1 C 0.1730(4) 0.2083(3) 0.0421(3) 0.0309(9) Uani 1 1 d . . .
H1A H 0.2233 0.2420 0.0087 0.037 Uiso 1 1 calc R . .
H1B H 0.2128 0.1372 0.0744 0.037 Uiso 1 1 calc R . .
C2 C 0.1541(4) 0.2976(3) 0.1080(3) 0.0275(8) Uani 1 1 d . . .
H2A H 0.1054 0.2618 0.1417 0.033 Uiso 1 1 calc R . .
H2B H 0.2321 0.3192 0.1517 0.033 Uiso 1 1 calc R . .
C3 C 0.0929(4) 0.4073(3) 0.0611(3) 0.0242(8) Uani 1 1 d . . .
H3A H 0.1374 0.4410 0.0233 0.029 Uiso 1 1 calc R . .
H3B H 0.0112 0.3887 0.0221 0.029 Uiso 1 1 calc R . .
C4 C 0.0417(4) 0.5980(3) 0.1020(3) 0.0235(8) Uani 1 1 d . . .
C5 C 0.0022(4) 0.6338(3) 0.0116(3) 0.0275(8) Uani 1 1 d . . .
H5A H 0.0028 0.5803 -0.0346 0.033 Uiso 1 1 calc R . .
C6 C -0.0373(4) 0.7471(4) -0.0092(3) 0.0334(9) Uani 1 1 d . . .
H6A H -0.0640 0.7711 -0.0703 0.040 Uiso 1 1 calc R . .
C7 C -0.0390(4) 0.8268(3) 0.0564(3) 0.0358(10) Uani 1 1 d . . .
H7A H -0.0645 0.9054 0.0413 0.043 Uiso 1 1 calc R . .
C8 C -0.0024(4) 0.7890(3) 0.1455(3) 0.0298(9) Uani 1 1 d . . .
H8A H -0.0037 0.8432 0.1911 0.036 Uiso 1 1 calc R . .
C9 C 0.0354(4) 0.6767(3) 0.1697(3) 0.0248(8) Uani 1 1 d . . .
C10 C 0.0670(4) 0.6375(3) 0.2662(3) 0.0290(8) Uani 1 1 d . . .
H10A H 0.1028 0.7046 0.3057 0.035 Uiso 1 1 calc R . .
H10B H 0.1279 0.5749 0.2773 0.035 Uiso 1 1 calc R . .
C11 C -0.0696(5) 0.4300(3) 0.2611(3) 0.0340(10) Uani 1 1 d . . .
H11A H 0.0109 0.4021 0.2651 0.041 Uiso 1 1 calc R . .
H11B H -0.0974 0.3820 0.3030 0.041 Uiso 1 1 calc R . .
C12 C -0.1523(4) 0.4098(3) 0.1663(3) 0.0259(8) Uani 1 1 d . . .
H12A H -0.2360 0.4229 0.1631 0.031 Uiso 1 1 calc R . .
H12B H -0.1329 0.4642 0.1238 0.031 Uiso 1 1 calc R . .
C13 C -0.2028(4) 0.2604(3) 0.0551(3) 0.0250(8) Uani 1 1 d . . .
H13A H -0.1801 0.3104 0.0117 0.030 Uiso 1 1 calc R . .
H13B H -0.2888 0.2713 0.0455 0.030 Uiso 1 1 calc R . .
C14 C -0.1764(3) 0.1327(3) 0.0425(2) 0.0245(8) Uani 1 1 d . . .
H14A H -0.1994 0.0843 0.0865 0.029 Uiso 1 1 calc R . .
H14B H -0.0898 0.1231 0.0547 0.029 Uiso 1 1 calc R . .
C15 C -0.1685(4) 0.1415(3) -0.1363(3) 0.0250(8) Uani 1 1 d . . .
H15A H -0.2227 0.1522 -0.1985 0.030 Uiso 1 1 calc R . .
H15B H -0.1397 0.2202 -0.1123 0.030 Uiso 1 1 calc R . .
C16 C -0.0630(4) 0.0700(3) -0.1398(3) 0.0232(8) Uani 1 1 d . . .
C17 C -0.0774(4) -0.0191(3) -0.2028(3) 0.0283(8) Uani 1 1 d . . .
H17A H -0.1549 -0.0378 -0.2414 0.034 Uiso 1 1 calc R . .
C18 C 0.0194(4) -0.0812(3) -0.2102(3) 0.0335(10) Uani 1 1 d . . .
H18A H 0.0080 -0.1418 -0.2537 0.040 Uiso 1 1 calc R . .
C19 C 0.1314(4) -0.0549(4) -0.1545(3) 0.0350(10) Uani 1 1 d . . .
H19A H 0.1977 -0.0971 -0.1601 0.042 Uiso 1 1 calc R . .
C20 C 0.1494(4) 0.0334(3) -0.0895(3) 0.0291(8) Uani 1 1 d . . .
H20A H 0.2273 0.0523 -0.0516 0.035 Uiso 1 1 calc R . .
C21 C 0.0506(4) 0.0932(3) -0.0813(3) 0.0239(8) Uani 1 1 d . . .

loop_
_atom_site_aniso_label
_atom_site_aniso_U_11
_atom_site_aniso_U_22
_atom_site_aniso_U_33
_atom_site_aniso_U_23
_atom_site_aniso_U_13
_atom_site_aniso_U_12
S1 0.0509(7) 0.0250(5) 0.0271(6) -0.0064(4) 0.0187(5) 0.0010(4)
S2 0.0248(5) 0.0348(5) 0.0222(5) -0.0069(4) 0.0085(4) -0.0110(4)
O1 0.0239(14) 0.0248(13) 0.0298(15) -0.0123(11) 0.0079(12) 0.0002(10)
O2 0.0353(15) 0.0216(12) 0.0189(14) -0.0043(10) 0.0081(12) 0.0021(11)
O3 0.0366(16) 0.0215(12) 0.0205(14) -0.0013(10) 0.0026(12) 0.0019(11)
C1 0.026(2) 0.0308(19) 0.032(2) -0.0143(17) 0.0040(18) 0.0020(16)
C2 0.030(2) 0.0271(19) 0.023(2) -0.0059(15) 0.0049(16) 0.0044(15)
C3 0.028(2) 0.0226(17) 0.023(2) -0.0052(14) 0.0096(16) -0.0024(14)
C4 0.0237(18) 0.0193(15) 0.029(2) -0.0022(14) 0.0110(16) 0.0001(14)
C5 0.028(2) 0.0301(19) 0.026(2) -0.0030(16) 0.0099(17) -0.0052(16)
C6 0.033(2) 0.040(2) 0.032(2) 0.0137(18) 0.0174(19) 0.0045(18)
C7 0.037(2) 0.0218(17) 0.051(3) 0.0049(18) 0.018(2) 0.0017(17)
C8 0.036(2) 0.0203(17) 0.036(2) -0.0047(16) 0.0151(19) 0.0014(16)
C9 0.027(2) 0.0228(17) 0.025(2) -0.0028(15) 0.0088(16) -0.0012(15)
C10 0.036(2) 0.0238(18) 0.026(2) -0.0066(15) 0.0073(17) 0.0019(16)
C11 0.060(3) 0.0190(17) 0.020(2) -0.0047(14) 0.0081(19) 0.0009(17)
C12 0.030(2) 0.0214(17) 0.026(2) -0.0014(14) 0.0094(17) 0.0027(14)
C13 0.0244(18) 0.0271(18) 0.0213(18) -0.0014(15) 0.0045(15) -0.0019(15)
C14 0.026(2) 0.0242(17) 0.0205(18) -0.0011(14) 0.0044(15) -0.0073(14)
C15 0.0252(19) 0.0322(19) 0.0180(17) 0.0063(15) 0.0077(15) 0.0001(15)
C16 0.027(2) 0.0249(17) 0.0199(19) 0.0031(14) 0.0106(16) -0.0021(14)
C17 0.036(2) 0.0254(17) 0.0225(19) -0.0047(16) 0.0085(16) -0.0106(16)
C18 0.047(3) 0.027(2) 0.027(2) -0.0099(16) 0.014(2) -0.0065(17)
C19 0.047(3) 0.030(2) 0.034(2) -0.0020(17) 0.020(2) 0.0142(18)
C20 0.032(2) 0.0242(18) 0.030(2) -0.0060(16) 0.0085(17) 0.0017(16)
C21 0.031(2) 0.0167(16) 0.024(2) -0.0051(14) 0.0097(17) -0.0032(14)

loop_
_atom_type_symbol
_atom_type_description
_atom_type_scat_dispersion_real
_atom_type_scat_dispersion_imag
_atom_type_scat_source
C C 0.0033 0.0016 'International Tables Vol C Tables 4.2.6.8 and 6.1.1.4'
H H 0.0000 0.0000 'International Tables Vol C Tables 4.2.6.8 and 6.1.1.4'
O O 0.0106 0.0060 'International Tables Vol C Tables 4.2.6.8 and 6.1.1.4'
S S 0.1246 0.1234 'International Tables Vol C Tables 4.2.6.8 and 6.1.1.4'

loop_
_geom_angle_atom_site_label_1
_geom_angle_atom_site_label_2
_geom_angle_atom_site_label_3
_geom_angle
_geom_angle_site_symmetry_1
_geom_angle_site_symmetry_3
_geom_angle_publ_flag
C11 S1 C10 102.8(2) . . ?
C14 S2 C15 103.44(18) . . ?
C21 O1 C1 117.9(3) . . ?
C4 O2 C3 117.2(3) . . ?
C12 O3 C13 112.8(3) . . ?
O1 C1 C2 106.8(3) . . ?
O1 C1 H1A 110.4 . . ?
C2 C1 H1A 110.4 . . ?
O1 C1 H1B 110.4 . . ?
C2 C1 H1B 110.4 . . ?
H1A C1 H1B 108.6 . . ?
C3 C2 C1 112.0(3) . . ?
C3 C2 H2A 109.2 . . ?
C1 C2 H2A 109.2 . . ?
C3 C2 H2B 109.2 . . ?
C1 C2 H2B 109.2 . . ?
H2A C2 H2B 107.9 . . ?
O2 C3 C2 107.3(3) . . ?
O2 C3 H3A 110.2 . . ?
C2 C3 H3A 110.2 . . ?
O2 C3 H3B 110.2 . . ?
C2 C3 H3B 110.2 . . ?
H3A C3 H3B 108.5 . . ?
O2 C4 C5 123.5(3) . . ?
O2 C4 C9 116.7(3) . . ?
C5 C4 C9 119.8(3) . . ?
C6 C5 C4 119.3(3) . . ?
C6 C5 H5A 120.3 . . ?
C4 C5 H5A 120.3 . . ?
C5 C6 C7 121.7(4) . . ?
C5 C6 H6A 119.1 . . ?
C7 C6 H6A 119.1 . . ?
C6 C7 C8 118.2(4) . . ?
C6 C7 H7A 120.9 . . ?
C8 C7 H7A 120.9 . . ?
C9 C8 C7 122.5(4) . . ?
C9 C8 H8A 118.8 . . ?
C7 C8 H8A 118.8 . . ?
C8 C9 C4 118.4(4) . . ?
C8 C9 C10 120.6(3) . . ?
C4 C9 C10 121.0(3) . . ?
C9 C10 S1 114.2(3) . . ?
C9 C10 H10A 108.7 . . ?
S1 C10 H10A 108.7 . . ?
C9 C10 H10B 108.7 . . ?
S1 C10 H10B 108.7 . . ?
H10A C10 H10B 107.6 . . ?
C12 C11 S1 114.1(3) . . ?
C12 C11 H11A 108.7 . . ?
S1 C11 H11A 108.7 . . ?
C12 C11 H11B 108.7 . . ?
S1 C11 H11B 108.7 . . ?
H11A C11 H11B 107.6 . . ?
O3 C12 C11 106.2(3) . . ?
O3 C12 H12A 110.5 . . ?
C11 C12 H12A 110.5 . . ?
O3 C12 H12B 110.5 . . ?
C11 C12 H12B 110.5 . . ?
H12A C12 H12B 108.7 . . ?
O3 C13 C14 106.9(3) . . ?
O3 C13 H13A 110.3 . . ?
C14 C13 H13A 110.3 . . ?
O3 C13 H13B 110.3 . . ?
C14 C13 H13B 110.3 . . ?
H13A C13 H13B 108.6 . . ?
C13 C14 S2 112.6(3) . . ?
C13 C14 H14A 109.1 . . ?
S2 C14 H14A 109.1 . . ?
C13 C14 H14B 109.1 . . ?
S2 C14 H14B 109.1 . . ?
H14A C14 H14B 107.8 . . ?
C16 C15 S2 116.0(3) . . ?
C16 C15 H15A 108.3 . . ?
S2 C15 H15A 108.3 . . ?
C16 C15 H15B 108.3 . . ?
S2 C15 H15B 108.3 . . ?
H15A C15 H15B 107.4 . . ?
C17 C16 C21 118.7(4) . . ?
C17 C16 C15 120.5(4) . . ?
C21 C16 C15 120.8(3) . . ?
C18 C17 C16 121.2(4) . . ?
C18 C17 H17A 119.4 . . ?
C16 C17 H17A 119.4 . . ?
C19 C18 C17 119.7(4) . . ?
C19 C18 H18A 120.1 . . ?
C17 C18 H18A 120.1 . . ?
C18 C19 C20 120.7(4) . . ?
C18 C19 H19A 119.6 . . ?
C20 C19 H19A 119.6 . . ?
C21 C20 C19 118.8(4) . . ?
C21 C20 H20A 120.6 . . ?
C19 C20 H20A 120.6 . . ?
O1 C21 C16 115.7(4) . . ?
O1 C21 C20 123.6(4) . . ?
C16 C21 C20 120.7(4) . . ?

loop_
_geom_bond_atom_site_label_1
_geom_bond_atom_site_label_2
_geom_bond_distance
_geom_bond_site_symmetry_2
_geom_bond_publ_flag
S1 C11 1.816(4) . ?
S1 C10 1.834(4) . ?
S2 C14 1.798(4) . ?
S2 C15 1.823(4) . ?
O1 C21 1.372(4) . ?
O1 C1 1.431(5) . ?
O2 C4 1.369(4) . ?
O2 C3 1.440(4) . ?
O3 C12 1.423(4) . ?
O3 C13 1.425(5) . ?
C1 C2 1.519(5) . ?
C1 H1A 0.9900 . ?
C1 H1B 0.9900 . ?
C2 C3 1.512(5) . ?
C2 H2A 0.9900 . ?
C2 H2B 0.9900 . ?
C3 H3A 0.9900 . ?
C3 H3B 0.9900 . ?
C4 C5 1.405(6) . ?
C4 C9 1.411(5) . ?
C5 C6 1.375(6) . ?
C5 H5A 0.9500 . ?
C6 C7 1.378(6) . ?
C6 H6A 0.9500 . ?
C7 C8 1.394(6) . ?
C7 H7A 0.9500 . ?
C8 C9 1.368(5) . ?
C8 H8A 0.9500 . ?
C9 C10 1.507(6) . ?
C10 H10A 0.9900 . ?
C10 H10B 0.9900 . ?
C11 C12 1.515(6) . ?
C11 H11A 0.9900 . ?
C11 H11B 0.9900 . ?
C12 H12A 0.9900 . ?
C12 H12B 0.9900 . ?
C13 C14 1.514(5) . ?
C13 H13A 0.9900 . ?
C13 H13B 0.9900 . ?
C14 H14A 0.9900 . ?
C14 H14B 0.9900 . ?
C15 C16 1.509(5) . ?
C15 H15A 0.9900 . ?
C15 H15B 0.9900 . ?
C16 C17 1.388(5) . ?
C16 C21 1.393(6) . ?
C17 C18 1.386(6) . ?
C17 H17A 0.9500 . ?
C18 C19 1.370(7) . ?
C18 H18A 0.9500 . ?
C19 C20 1.401(6) . ?
C19 H19A 0.9500 . ?
C20 C21 1.398(6) . ?
C20 H20A 0.9500 . ?

loop_
_cod_related_entry_id
_cod_related_entry_database
_cod_related_entry_code
1 ChemSpider 21119066
